data_7063811
loop_
_publ_author_name
'Golubeva, Yu. A.'
'Smirnova, K. S.'
'Klyushova, L. S.'
'Berezin, A. S.'
'Lider, E. V.'

_publ_section_title
;
 Copper(ii) complexes based on 5-methyl-1H-tetrazole and
 2,2&#x2032;-bipyridine, 1,10-phenathroline derivatives: synthesis,
 crystal structures and extended cytotoxicity study
;
_journal_issue 22
_journal_name_full 'New Journal of Chemistry'
_journal_page_first 9465
_journal_page_last 9474
_journal_paper_doi 10.1039/D5NJ00875A
_journal_volume 49
_journal_year 2025
_chemical_formula_moiety 'C18 H18 Cu N10, C2 H6 O'
_chemical_formula_sum 'C20 H24 Cu N10 O'
_chemical_formula_weight 484.03
_space_group_crystal_system triclinic
_space_group_IT_number 2
_space_group_name_Hall '-P 1'
_space_group_name_H-M_alt 'P -1'
_atom_sites_solution_hydrogens mixed
_atom_sites_solution_primary dual
_audit_creation_date 2022-08-22
_audit_creation_method
;
Olex2 1.3
(compiled 2020.11.12 svn.r5f609507 for OlexSys, GUI svn.r6408)
;
_audit_update_record
;
2025-02-18 deposited with the CCDC.	2025-05-12 downloaded from the CCDC.
;
_cell_angle_alpha 100.136(7)
_cell_angle_beta 109.237(6)
_cell_angle_gamma 118.587(6)
_cell_formula_units_Z 2
_cell_length_a 10.987(3)
_cell_length_b 11.354(3)
_cell_length_c 11.406(3)
_cell_measurement_reflns_used 2515
_cell_measurement_temperature 150.0
_cell_measurement_theta_max 24.74
_cell_measurement_theta_min 2.30
_cell_volume 1079.9(5)
_computing_molecular_graphics 'Olex2 1.3 (Dolomanov et al., 2009)'
_computing_publication_material 'Olex2 1.3 (Dolomanov et al., 2009)'
_computing_structure_refinement 'SHELXL 2014/7 (Sheldrick, 2015)'
_computing_structure_solution 'SHELXT 2014/5 (Sheldrick, 2014)'
_diffrn_ambient_temperature 150.0
_diffrn_measured_fraction_theta_full 0.994
_diffrn_measured_fraction_theta_max 0.976
_diffrn_measurement_device_type 'Bruker APEX-II CCD'
_diffrn_measurement_method '\f and \w scans'
_diffrn_radiation_type MoK\a
_diffrn_radiation_wavelength 0.71073
_diffrn_reflns_av_R_equivalents 0.0940
_diffrn_reflns_av_unetI/netI 0.1226
_diffrn_reflns_Laue_measured_fraction_full 0.994
_diffrn_reflns_Laue_measured_fraction_max 0.976
_diffrn_reflns_limit_h_max 13
_diffrn_reflns_limit_h_min -13
_diffrn_reflns_limit_k_max 14
_diffrn_reflns_limit_k_min -14
_diffrn_reflns_limit_l_max 14
_diffrn_reflns_limit_l_min -14
_diffrn_reflns_number 14190
_diffrn_reflns_point_group_measured_fraction_full 0.994
_diffrn_reflns_point_group_measured_fraction_max 0.976
_diffrn_reflns_theta_full 25.242
_diffrn_reflns_theta_max 26.441
_diffrn_reflns_theta_min 2.137
_diffrn_source_current 1.4
_diffrn_source_power 0.07
_diffrn_source_voltage 50.0
_diffrn_standards_number 0
_exptl_absorpt_coefficient_mu 1.047
_exptl_absorpt_correction_T_max 0.7454
_exptl_absorpt_correction_T_min 0.5181
_exptl_absorpt_correction_type multi-scan
_exptl_absorpt_process_details
;
SADABS-2016/2 (Bruker,2016/2) was used for absorption correction.
wR2(int) was 0.1049 before and 0.0714 after correction.
The Ratio of minimum to maximum transmission is 0.6951.
The \l/2 correction factor is Not present.
;
_exptl_crystal_colour blue
_exptl_crystal_colour_primary blue
_exptl_crystal_density_diffrn 1.489
_exptl_crystal_description needle
_exptl_crystal_F_000 502
_exptl_crystal_size_max 0.175
_exptl_crystal_size_mid 0.039
_exptl_crystal_size_min 0.017
_refine_diff_density_max 1.634
_refine_diff_density_min -0.761
_refine_diff_density_rms 0.109
_refine_ls_extinction_method none
_refine_ls_goodness_of_fit_ref 1.049
_refine_ls_hydrogen_treatment mixed
_refine_ls_matrix_type full
_refine_ls_number_parameters 303
_refine_ls_number_reflns 4345
_refine_ls_number_restraints 0
_refine_ls_restrained_S_all 1.049
_refine_ls_R_factor_all 0.1323
_refine_ls_R_factor_gt 0.0725
_refine_ls_shift/su_max 0.000
_refine_ls_shift/su_mean 0.000
_refine_ls_structure_factor_coef Fsqd
_refine_ls_weighting_details 'w=1/[\s^2^(Fo^2^)+(0.0855P)^2^+1.1358P] where P=(Fo^2^+2Fc^2^)/3'
_refine_ls_weighting_scheme calc
_refine_ls_wR_factor_gt 0.1701
_refine_ls_wR_factor_ref 0.1967
_reflns_Friedel_coverage 0.000
_reflns_number_gt 2618
_reflns_number_total 4345
_reflns_threshold_expression 'I > 2\s(I)'
_cod_data_source_file d5nj00875a2.cif
_cod_data_source_block mt37
_cod_depositor_comments 'Adding full bibliography for 7063807--7063811.cif.'
_cod_database_code 7063811
_shelx_shelxl_version_number 2014/7
_shelx_space_group_comment
;
The symmetry employed for this shelxl refinement is uniquely defined
by the following loop, which should always be used as a source of
symmetry information in preference to the above space-group names.
They are only intended as comments.
;
_shelx_estimated_absorpt_t_max 0.982
_shelx_estimated_absorpt_t_min 0.838
_olex2_refinement_description
;
1. Fixed Uiso
 At 1.2 times of:
  All C(H) groups
 At 1.5 times of:
  All C(H,H,H) groups, All O(H) groups
2.a Aromatic/amide H refined with riding coordinates:
 C1(H1), C2(H2), C7(H7), C12(H12), C6(H6), C11(H11)
2.b Idealised Me refined as rotating group:
 C4(H4a,H4b,H4c), C10(H10a,H10b,H10c), C18(H18a,H18b,H18c), C19(H19a,H19b,
 H19c), C16(H16a,H16b,H16c)
2.c Idealised tetrahedral OH refined as rotating group:
 O1(H1a)
;
_olex2_submission_special_instructions 'No special instructions were received'

loop_
_space_group_symop_operation_xyz
'x, y, z'
'-x, -y, -z'

loop_
_atom_site_label
_atom_site_type_symbol
_atom_site_fract_x
_atom_site_fract_y
_atom_site_fract_z
_atom_site_U_iso_or_equiv
_atom_site_adp_type
_atom_site_occupancy
_atom_site_site_symmetry_order
_atom_site_calc_flag
_atom_site_refinement_flags_posn
_atom_site_refinement_flags_adp
_atom_site_refinement_flags_occupancy
_atom_site_disorder_assembly
_atom_site_disorder_group
Cu1 Cu 0.65441(8) 0.47192(7) 0.11931(8) 0.0357(3) Uani 1 1 d . . . . .
N8 N 0.4470(5) 0.5774(5) 0.0970(5) 0.0335(11) Uani 1 1 d . . . . .
N1 N 0.5226(5) 0.2746(5) 0.1232(5) 0.0330(11) Uani 1 1 d . . . . .
N2 N 0.7972(5) 0.4035(5) 0.1288(5) 0.0343(11) Uani 1 1 d . . . . .
N7 N 0.5374(5) 0.5423(5) 0.1741(5) 0.0340(11) Uani 1 1 d . . . . .
N4 N 0.8316(6) 0.6796(5) 0.1819(6) 0.0424(13) Uani 1 1 d . . . . .
N10 N 0.4636(6) 0.6359(5) 0.2964(5) 0.0421(13) Uani 1 1 d . . . . .
N9 N 0.4028(6) 0.6313(5) 0.1715(5) 0.0405(12) Uani 1 1 d . . . . .
N5 N 0.8625(6) 0.7525(6) 0.1075(6) 0.0504(14) Uani 1 1 d . . . . .
C13 C 0.7454(6) 0.2759(6) 0.1458(6) 0.0303(12) Uani 1 1 d . . . . .
C5 C 0.5355(6) 0.0779(6) 0.1684(6) 0.0314(13) Uani 1 1 d . . . . .
N6 N 0.9851(6) 0.8901(6) 0.1914(7) 0.0553(16) Uani 1 1 d . . . . .
N3 N 0.9306(7) 0.7648(6) 0.3153(6) 0.0528(15) Uani 1 1 d . . . . .
C14 C 0.5960(6) 0.2065(6) 0.1467(6) 0.0303(12) Uani 1 1 d . . . . .
C1 C 0.3826(7) 0.2123(6) 0.1196(6) 0.0338(13) Uani 1 1 d . . . . .
H1 H 0.3274 0.2560 0.1001 0.041 Uiso 1 1 calc R U . . .
C8 C 0.8308(7) 0.2139(6) 0.1653(6) 0.0334(13) Uani 1 1 d . . . . .
C9 C 0.9761(7) 0.2875(6) 0.1621(6) 0.0361(14) Uani 1 1 d . . . . .
C17 C 0.5462(7) 0.5794(6) 0.2958(6) 0.0356(14) Uani 1 1 d . . . . .
O1 O 0.4243(7) 0.7533(8) 0.5163(5) 0.0845(18) Uani 1 1 d . . . . .
H1A H 0.4258 0.7054 0.4522 0.127 Uiso 1 1 calc R U . . .
C2 C 0.3135(7) 0.0851(6) 0.1435(6) 0.0369(14) Uani 1 1 d . . . . .
H2 H 0.2139 0.0450 0.1408 0.044 Uiso 1 1 calc R U . . .
C7 C 0.7643(7) 0.0805(6) 0.1860(6) 0.0370(14) Uani 1 1 d . . . . .
H7 H 0.8187 0.0354 0.1976 0.044 Uiso 1 1 calc R U . . .
C12 C 0.9346(7) 0.4721(6) 0.1298(6) 0.0366(14) Uani 1 1 d . . . . .
H12 H 0.9745 0.5639 0.1225 0.044 Uiso 1 1 calc R U . . .
C3 C 0.3895(7) 0.0180(6) 0.1709(6) 0.0350(13) Uani 1 1 d . . . . .
C6 C 0.6255(7) 0.0175(6) 0.1894(6) 0.0370(14) Uani 1 1 d . . . . .
H6 H 0.5869 -0.0690 0.2061 0.044 Uiso 1 1 calc R U . . .
C11 C 1.0232(7) 0.4146(6) 0.1410(6) 0.0384(14) Uani 1 1 d . . . . .
H11 H 1.1171 0.4637 0.1340 0.046 Uiso 1 1 calc R U . . .
C4 C 0.3224(8) -0.1124(7) 0.2069(7) 0.0453(16) Uani 1 1 d . . . . .
H4A H 0.3185 -0.1913 0.1503 0.068 Uiso 1 1 calc R U . . .
H4B H 0.2156 -0.1465 0.1910 0.068 Uiso 1 1 calc R U . . .
H4C H 0.3896 -0.0841 0.3027 0.068 Uiso 1 1 calc R U . . .
C10 C 1.0766(7) 0.2295(7) 0.1804(7) 0.0457(16) Uani 1 1 d . . . . .
H10A H 1.0887 0.2043 0.2595 0.068 Uiso 1 1 calc R U . . .
H10B H 1.1807 0.3047 0.1945 0.068 Uiso 1 1 calc R U . . .
H10C H 1.0255 0.1420 0.0993 0.068 Uiso 1 1 calc R U . . .
C18 C 0.6375(8) 0.5643(7) 0.4131(6) 0.0467(16) Uani 1 1 d . . . . .
H18A H 0.5884 0.4602 0.3948 0.070 Uiso 1 1 calc R U . . .
H18B H 0.6386 0.6125 0.4941 0.070 Uiso 1 1 calc R U . . .
H18C H 0.7460 0.6104 0.4282 0.070 Uiso 1 1 calc R U . . .
C15 C 1.0245(8) 0.8957(7) 0.3166(8) 0.0502(17) Uani 1 1 d . . . . .
C20 C 0.2854(10) 0.7458(10) 0.4666(9) 0.060(2) Uani 1 1 d . . . . .
C19 C 0.1565(10) 0.6284(9) 0.4853(8) 0.074(2) Uani 1 1 d . . . A 1
H19A H 0.1222 0.5314 0.4291 0.110 Uiso 1 1 calc R U . A 1
H19B H 0.0666 0.6355 0.4580 0.110 Uiso 1 1 calc R U . A 1
H19C H 0.1978 0.6429 0.5808 0.110 Uiso 1 1 calc R U . A 1
C16 C 1.1582(10) 1.0278(9) 0.4434(9) 0.078(2) Uani 1 1 d . . . . .
H16A H 1.2504 1.0792 0.4298 0.117 Uiso 1 1 calc R U . . .
H16B H 1.1844 0.9977 0.5180 0.117 Uiso 1 1 calc R U . . .
H16C H 1.1275 1.0933 0.4655 0.117 Uiso 1 1 calc R U . . .
H20A H 0.248(6) 0.730(6) 0.364(6) 0.032(15) Uiso 1 1 d . . . . .
H20B H 0.322(12) 0.861(13) 0.501(10) 0.14(4) Uiso 1 1 d . . . . .

loop_
_atom_site_aniso_label
_atom_site_aniso_U_11
_atom_site_aniso_U_22
_atom_site_aniso_U_33
_atom_site_aniso_U_23
_atom_site_aniso_U_13
_atom_site_aniso_U_12
Cu1 0.0351(4) 0.0259(4) 0.0625(6) 0.0224(4) 0.0287(4) 0.0233(3)
N8 0.029(3) 0.028(2) 0.058(3) 0.018(2) 0.026(2) 0.023(2)
N1 0.035(3) 0.026(2) 0.051(3) 0.016(2) 0.023(2) 0.024(2)
N2 0.037(3) 0.029(3) 0.048(3) 0.020(2) 0.026(2) 0.022(2)
N7 0.034(3) 0.025(2) 0.051(3) 0.017(2) 0.021(2) 0.021(2)
N4 0.044(3) 0.035(3) 0.069(4) 0.026(3) 0.034(3) 0.030(3)
N10 0.051(3) 0.041(3) 0.051(3) 0.019(3) 0.029(3) 0.035(3)
N9 0.041(3) 0.040(3) 0.051(3) 0.015(3) 0.024(3) 0.030(3)
N5 0.043(3) 0.037(3) 0.074(4) 0.031(3) 0.029(3) 0.021(3)
C13 0.033(3) 0.030(3) 0.040(3) 0.017(3) 0.020(3) 0.023(3)
C5 0.035(3) 0.027(3) 0.042(3) 0.016(3) 0.021(3) 0.022(3)
N6 0.042(3) 0.033(3) 0.087(5) 0.033(3) 0.031(3) 0.016(3)
N3 0.058(4) 0.034(3) 0.060(4) 0.019(3) 0.028(3) 0.022(3)
C14 0.032(3) 0.026(3) 0.038(3) 0.012(3) 0.016(3) 0.021(3)
C1 0.036(3) 0.030(3) 0.053(4) 0.020(3) 0.027(3) 0.025(3)
C8 0.038(3) 0.031(3) 0.042(3) 0.016(3) 0.021(3) 0.025(3)
C9 0.034(3) 0.038(3) 0.048(4) 0.020(3) 0.022(3) 0.026(3)
C17 0.039(3) 0.025(3) 0.046(4) 0.014(3) 0.021(3) 0.020(3)
O1 0.070(4) 0.108(5) 0.069(4) 0.015(4) 0.032(3) 0.055(4)
C2 0.034(3) 0.032(3) 0.053(4) 0.019(3) 0.023(3) 0.022(3)
C7 0.043(4) 0.035(3) 0.050(4) 0.021(3) 0.025(3) 0.030(3)
C12 0.035(3) 0.030(3) 0.059(4) 0.023(3) 0.029(3) 0.022(3)
C3 0.040(3) 0.022(3) 0.045(4) 0.011(3) 0.021(3) 0.018(3)
C6 0.045(4) 0.032(3) 0.048(4) 0.020(3) 0.027(3) 0.027(3)
C11 0.034(3) 0.040(3) 0.056(4) 0.025(3) 0.029(3) 0.024(3)
C4 0.050(4) 0.036(3) 0.074(5) 0.030(3) 0.041(4) 0.030(3)
C10 0.046(4) 0.049(4) 0.071(5) 0.033(4) 0.035(4) 0.039(3)
C18 0.050(4) 0.045(4) 0.051(4) 0.020(3) 0.023(3) 0.032(3)
C15 0.048(4) 0.030(4) 0.075(5) 0.015(4) 0.030(4) 0.026(3)
C20 0.069(5) 0.071(6) 0.065(5) 0.037(4) 0.037(4) 0.050(5)
C19 0.077(6) 0.060(5) 0.075(6) 0.031(4) 0.040(5) 0.029(5)
C16 0.074(6) 0.052(5) 0.093(6) 0.020(5) 0.039(5) 0.029(5)

loop_
_atom_type_symbol
_atom_type_description
_atom_type_scat_dispersion_real
_atom_type_scat_dispersion_imag
_atom_type_scat_source
C C 0.0033 0.0016 'International Tables Vol C Tables 4.2.6.8 and 6.1.1.4'
H H 0.0000 0.0000 'International Tables Vol C Tables 4.2.6.8 and 6.1.1.4'
Cu Cu 0.3201 1.2651 'International Tables Vol C Tables 4.2.6.8 and 6.1.1.4'
N N 0.0061 0.0033 'International Tables Vol C Tables 4.2.6.8 and 6.1.1.4'
O O 0.0106 0.0060 'International Tables Vol C Tables 4.2.6.8 and 6.1.1.4'

loop_
_geom_angle_atom_site_label_1
_geom_angle_atom_site_label_2
_geom_angle_atom_site_label_3
_geom_angle
_geom_angle_site_symmetry_1
_geom_angle_site_symmetry_3
_geom_angle_publ_flag
N1 Cu1 N8 102.48(18) . 2_665 ?
N1 Cu1 N2 80.28(17) . . ?
N2 Cu1 N8 97.57(17) . 2_665 ?
N7 Cu1 N8 101.68(17) . 2_665 ?
N7 Cu1 N1 92.39(18) . . ?
N7 Cu1 N2 160.49(19) . . ?
N4 Cu1 N8 97.1(2) . 2_665 ?
N4 Cu1 N1 159.7(2) . . ?
N4 Cu1 N2 91.86(19) . . ?
N4 Cu1 N7 88.93(19) . . ?
N7 N8 Cu1 131.3(3) . 2_665 ?
N9 N8 Cu1 120.3(4) . 2_665 ?
N9 N8 N7 107.5(5) . . ?
C14 N1 Cu1 114.4(4) . . ?
C1 N1 Cu1 128.1(4) . . ?
C1 N1 C14 117.1(5) . . ?
C13 N2 Cu1 113.5(3) . . ?
C12 N2 Cu1 128.2(4) . . ?
C12 N2 C13 118.1(5) . . ?
N8 N7 Cu1 125.5(4) . . ?
C17 N7 Cu1 127.5(4) . . ?
C17 N7 N8 106.6(4) . . ?
N5 N4 Cu1 127.2(5) . . ?
N5 N4 N3 111.8(5) . . ?
N3 N4 Cu1 120.8(4) . . ?
N9 N10 C17 105.6(5) . . ?
N8 N9 N10 110.6(4) . . ?
N4 N5 N6 107.2(6) . . ?
N2 C13 C14 116.1(5) . . ?
N2 C13 C8 123.4(5) . . ?
C8 C13 C14 120.5(5) . . ?
C14 C5 C3 117.1(5) . . ?
C14 C5 C6 118.1(5) . . ?
C3 C5 C6 124.8(5) . . ?
C15 N6 N5 106.8(5) . . ?
C15 N3 N4 103.1(5) . . ?
N1 C14 C13 115.1(5) . . ?
N1 C14 C5 124.5(5) . . ?
C5 C14 C13 120.4(5) . . ?
N1 C1 H1 118.6 . . ?
N1 C1 C2 122.8(5) . . ?
C2 C1 H1 118.6 . . ?
C13 C8 C9 117.5(5) . . ?
C13 C8 C7 117.6(5) . . ?
C9 C8 C7 124.9(5) . . ?
C8 C9 C10 121.9(5) . . ?
C11 C9 C8 117.6(5) . . ?
C11 C9 C10 120.5(5) . . ?
N7 C17 N10 109.7(5) . . ?
N7 C17 C18 124.9(5) . . ?
N10 C17 C18 125.4(6) . . ?
C20 O1 H1A 109.5 . . ?
C1 C2 H2 119.9 . . ?
C3 C2 C1 120.2(5) . . ?
C3 C2 H2 119.9 . . ?
C8 C7 H7 119.3 . . ?
C6 C7 C8 121.5(5) . . ?
C6 C7 H7 119.3 . . ?
N2 C12 H12 118.8 . . ?
N2 C12 C11 122.4(5) . . ?
C11 C12 H12 118.8 . . ?
C5 C3 C4 121.0(5) . . ?
C2 C3 C5 118.2(5) . . ?
C2 C3 C4 120.8(5) . . ?
C5 C6 H6 119.1 . . ?
C7 C6 C5 121.9(5) . . ?
C7 C6 H6 119.1 . . ?
C9 C11 C12 120.8(5) . . ?
C9 C11 H11 119.6 . . ?
C12 C11 H11 119.6 . . ?
C3 C4 H4A 109.5 . . ?
C3 C4 H4B 109.5 . . ?
C3 C4 H4C 109.5 . . ?
H4A C4 H4B 109.5 . . ?
H4A C4 H4C 109.5 . . ?
H4B C4 H4C 109.5 . . ?
C9 C10 H10A 109.5 . . ?
C9 C10 H10B 109.5 . . ?
C9 C10 H10C 109.5 . . ?
H10A C10 H10B 109.5 . . ?
H10A C10 H10C 109.5 . . ?
H10B C10 H10C 109.5 . . ?
C17 C18 H18A 109.5 . . ?
C17 C18 H18B 109.5 . . ?
C17 C18 H18C 109.5 . . ?
H18A C18 H18B 109.5 . . ?
H18A C18 H18C 109.5 . . ?
H18B C18 H18C 109.5 . . ?
N6 C15 N3 111.0(6) . . ?
N6 C15 C16 125.5(6) . . ?
N3 C15 C16 123.5(7) . . ?
O1 C20 C19 113.2(7) . . ?
O1 C20 H20A 108(3) . . ?
O1 C20 H20B 106(6) . . ?
C19 C20 H20A 112(3) . . ?
C19 C20 H20B 122(6) . . ?
H20A C20 H20B 94(6) . . ?
C20 C19 H19A 109.5 . . ?
C20 C19 H19B 109.5 . . ?
C20 C19 H19C 109.5 . . ?
H19A C19 H19B 109.5 . . ?
H19A C19 H19C 109.5 . . ?
H19B C19 H19C 109.5 . . ?
C15 C16 H16A 109.5 . . ?
C15 C16 H16B 109.5 . . ?
C15 C16 H16C 109.5 . . ?
H16A C16 H16B 109.5 . . ?
H16A C16 H16C 109.5 . . ?
H16B C16 H16C 109.5 . . ?

loop_
_geom_bond_atom_site_label_1
_geom_bond_atom_site_label_2
_geom_bond_distance
_geom_bond_site_symmetry_2
_geom_bond_publ_flag
Cu1 N8 2.179(5) 2_665 ?
Cu1 N1 2.023(4) . ?
Cu1 N2 2.040(5) . ?
Cu1 N7 2.005(5) . ?
Cu1 N4 1.989(5) . ?
N8 Cu1 2.179(5) 2_665 ?
N8 N7 1.359(6) . ?
N8 N9 1.306(6) . ?
N1 C14 1.358(6) . ?
N1 C1 1.332(7) . ?
N2 C13 1.356(7) . ?
N2 C12 1.322(7) . ?
N7 C17 1.334(7) . ?
N4 N5 1.300(7) . ?
N4 N3 1.348(7) . ?
N10 N9 1.338(7) . ?
N10 C17 1.339(7) . ?
N5 N6 1.335(8) . ?
C13 C14 1.446(7) . ?
C13 C8 1.406(7) . ?
C5 C14 1.393(7) . ?
C5 C3 1.424(8) . ?
C5 C6 1.434(7) . ?
N6 C15 1.328(9) . ?
N3 C15 1.337(8) . ?
C1 H1 0.9500 . ?
C1 C2 1.400(8) . ?
C8 C9 1.421(8) . ?
C8 C7 1.437(8) . ?
C9 C11 1.378(8) . ?
C9 C10 1.512(7) . ?
C17 C18 1.479(8) . ?
O1 H1A 0.8400 . ?
O1 C20 1.396(9) . ?
C2 H2 0.9500 . ?
C2 C3 1.377(8) . ?
C7 H7 0.9500 . ?
C7 C6 1.358(8) . ?
C12 H12 0.9500 . ?
C12 C11 1.394(8) . ?
C3 C4 1.507(8) . ?
C6 H6 0.9500 . ?
C11 H11 0.9500 . ?
C4 H4A 0.9800 . ?
C4 H4B 0.9800 . ?
C4 H4C 0.9800 . ?
C10 H10A 0.9800 . ?
C10 H10B 0.9800 . ?
C10 H10C 0.9800 . ?
C18 H18A 0.9800 . ?
C18 H18B 0.9800 . ?
C18 H18C 0.9800 . ?
C15 C16 1.492(10) . ?
C20 C19 1.523(11) . ?
C20 H20A 1.06(6) . ?
C20 H20B 1.11(12) . ?
C19 H19A 0.9800 . ?
C19 H19B 0.9800 . ?
C19 H19C 0.9800 . ?
C16 H16A 0.9800 . ?
C16 H16B 0.9800 . ?
C16 H16C 0.9800 . ?

loop_
_geom_torsion_atom_site_label_1
_geom_torsion_atom_site_label_2
_geom_torsion_atom_site_label_3
_geom_torsion_atom_site_label_4
_geom_torsion
_geom_torsion_site_symmetry_1
_geom_torsion_site_symmetry_2
_geom_torsion_site_symmetry_3
_geom_torsion_site_symmetry_4
_geom_torsion_publ_flag
Cu1 N8 N7 Cu1 16.4(6) 2_665 . . . ?
Cu1 N8 N7 C17 -170.3(4) 2_665 . . . ?
Cu1 N8 N9 N10 172.1(3) 2_665 . . . ?
Cu1 N1 C14 C13 -8.3(6) . . . . ?
Cu1 N1 C14 C5 172.7(4) . . . . ?
Cu1 N1 C1 C2 -170.0(4) . . . . ?
Cu1 N2 C13 C14 3.3(6) . . . . ?
Cu1 N2 C13 C8 -175.0(4) . . . . ?
Cu1 N2 C12 C11 177.9(4) . . . . ?
Cu1 N7 C17 N10 173.3(4) . . . . ?
Cu1 N7 C17 C18 -4.9(8) . . . . ?
Cu1 N4 N5 N6 175.9(4) . . . . ?
Cu1 N4 N3 C15 -176.0(4) . . . . ?
N8 N7 C17 N10 0.2(6) . . . . ?
N8 N7 C17 C18 -178.0(5) . . . . ?
N1 C1 C2 C3 -0.6(9) . . . . ?
N2 C13 C14 N1 3.3(7) . . . . ?
N2 C13 C14 C5 -177.7(5) . . . . ?
N2 C13 C8 C9 -2.3(9) . . . . ?
N2 C13 C8 C7 178.2(5) . . . . ?
N2 C12 C11 C9 -5.0(10) . . . . ?
N7 N8 N9 N10 1.3(6) . . . . ?
N4 N5 N6 C15 -0.3(7) . . . . ?
N4 N3 C15 N6 -0.2(7) . . . . ?
N4 N3 C15 C16 -178.5(6) . . . . ?
N9 N8 N7 Cu1 -174.2(4) . . . . ?
N9 N8 N7 C17 -0.9(6) . . . . ?
N9 N10 C17 N7 0.5(6) . . . . ?
N9 N10 C17 C18 178.8(5) . . . . ?
N5 N4 N3 C15 0.1(7) . . . . ?
N5 N6 C15 N3 0.3(7) . . . . ?
N5 N6 C15 C16 178.5(7) . . . . ?
C13 N2 C12 C11 3.1(9) . . . . ?
C13 C8 C9 C11 0.4(8) . . . . ?
C13 C8 C9 C10 -179.3(5) . . . . ?
C13 C8 C7 C6 -1.3(9) . . . . ?
N3 N4 N5 N6 0.1(7) . . . . ?
C14 N1 C1 C2 2.3(8) . . . . ?
C14 C13 C8 C9 179.5(5) . . . . ?
C14 C13 C8 C7 0.0(8) . . . . ?
C14 C5 C3 C2 4.0(8) . . . . ?
C14 C5 C3 C4 -174.1(5) . . . . ?
C14 C5 C6 C7 -1.3(9) . . . . ?
C1 N1 C14 C13 178.3(5) . . . . ?
C1 N1 C14 C5 -0.7(8) . . . . ?
C1 C2 C3 C5 -2.6(9) . . . . ?
C1 C2 C3 C4 175.5(6) . . . . ?
C8 C13 C14 N1 -178.3(5) . . . . ?
C8 C13 C14 C5 0.7(8) . . . . ?
C8 C9 C11 C12 3.0(9) . . . . ?
C8 C7 C6 C5 1.9(9) . . . . ?
C9 C8 C7 C6 179.2(6) . . . . ?
C17 N10 N9 N8 -1.1(6) . . . . ?
C7 C8 C9 C11 179.9(6) . . . . ?
C7 C8 C9 C10 0.2(9) . . . . ?
C12 N2 C13 C14 178.8(5) . . . . ?
C12 N2 C13 C8 0.5(9) . . . . ?
C3 C5 C14 N1 -2.5(9) . . . . ?
C3 C5 C14 C13 178.6(5) . . . . ?
C3 C5 C6 C7 -179.8(6) . . . . ?
C6 C5 C14 N1 178.9(5) . . . . ?
C6 C5 C14 C13 -0.1(8) . . . . ?
C6 C5 C3 C2 -177.5(5) . . . . ?
C6 C5 C3 C4 4.5(9) . . . . ?
C10 C9 C11 C12 -177.2(6) . . . . ?
